data_4030636
loop_
_publ_author_name
'Fan, Yu-Shiou'
'Das, Utpal'
'Hsiao, Ming-Yu'
'Liu, Meng-Hsien'
'Lin, Wenwei'

_publ_section_title
;
 Chemoselective intramolecular Wittig reactions for the synthesis of
 oxazoles and benzofurans.
;
_journal_issue 23
_journal_name_full 'The Journal of organic chemistry'
_journal_page_first 11567
_journal_page_last 11582
_journal_paper_doi 10.1021/jo502232q
_journal_volume 79
_journal_year 2014
_chemical_formula_moiety 'C26 H22 Br N O3'
_chemical_formula_sum 'C26 H22 Br N O3'
_chemical_formula_weight 476.36
_chemical_name_systematic
;
 ?
;
_space_group_IT_number 2
_symmetry_cell_setting triclinic
_symmetry_space_group_name_Hall '-P 1'
_symmetry_space_group_name_H-M 'P -1'
_atom_sites_solution_hydrogens geom
_atom_sites_solution_primary direct
_atom_sites_solution_secondary difmap
_audit_creation_method SHELXL-97
_cell_angle_alpha 92.092(3)
_cell_angle_beta 104.250(3)
_cell_angle_gamma 100.314(3)
_cell_formula_units_Z 2
_cell_length_a 7.3736(3)
_cell_length_b 11.2042(5)
_cell_length_c 13.9298(5)
_cell_measurement_reflns_used 0
_cell_measurement_temperature 296(2)
_cell_measurement_theta_max 0
_cell_measurement_theta_min 0
_cell_volume 1093.46(8)
_computing_molecular_graphics 'Ortep-3 for Windows (Farrugia, 1997)'
_computing_publication_material 'WinGX publication routines (Farrugia, 1999)'
_computing_structure_refinement 'SHELXL-97 (Sheldrick, 1997)'
_computing_structure_solution 'SHELXS-86 (Sheldrick, 1986)'
_diffrn_ambient_temperature 296(2)
_diffrn_measured_fraction_theta_full 0.996
_diffrn_measured_fraction_theta_max 0.996
_diffrn_radiation_monochromator graphite
_diffrn_radiation_source 'fine-focus sealed tube'
_diffrn_radiation_type MoK\a
_diffrn_radiation_wavelength 0.71073
_diffrn_reflns_av_R_equivalents 0.0669
_diffrn_reflns_av_sigmaI/netI 0.1129
_diffrn_reflns_limit_h_max 8
_diffrn_reflns_limit_h_min -8
_diffrn_reflns_limit_k_max 12
_diffrn_reflns_limit_k_min -13
_diffrn_reflns_limit_l_max 16
_diffrn_reflns_limit_l_min -12
_diffrn_reflns_number 9740
_diffrn_reflns_theta_full 25.03
_diffrn_reflns_theta_max 25.03
_diffrn_reflns_theta_min 1.51
_exptl_absorpt_coefficient_mu 1.908
_exptl_absorpt_correction_T_max 0.9628
_exptl_absorpt_correction_T_min 0.6574
_exptl_absorpt_correction_type multi-scan
_exptl_crystal_colour colorless
_exptl_crystal_density_diffrn 1.447
_exptl_crystal_density_method 'not measured'
_exptl_crystal_description prism
_exptl_crystal_F_000 488
_exptl_crystal_size_max 0.24
_exptl_crystal_size_mid 0.10
_exptl_crystal_size_min 0.02
_refine_diff_density_max 0.555
_refine_diff_density_min -0.472
_refine_diff_density_rms 0.114
_refine_ls_extinction_method none
_refine_ls_goodness_of_fit_ref 0.990
_refine_ls_hydrogen_treatment constr
_refine_ls_matrix_type full
_refine_ls_number_parameters 280
_refine_ls_number_reflns 3843
_refine_ls_number_restraints 0
_refine_ls_restrained_S_all 0.990
_refine_ls_R_factor_all 0.1355
_refine_ls_R_factor_gt 0.0574
_refine_ls_shift/su_max 0.000
_refine_ls_shift/su_mean 0.000
_refine_ls_structure_factor_coef Fsqd
_refine_ls_weighting_details 'calc w=1/[\s^2^(Fo^2^)+(0.1052P)^2^+0.0000P] where P=(Fo^2^+2Fc^2^)/3'
_refine_ls_weighting_scheme calc
_refine_ls_wR_factor_gt 0.1407
_refine_ls_wR_factor_ref 0.2032
_reflns_number_gt 2056
_reflns_number_total 3843
_reflns_threshold_expression >2sigma(I)
_cod_data_source_file jo502232q_si_002.cif
_cod_data_source_block ch15351
_cod_database_code 4030636

loop_
_symmetry_equiv_pos_as_xyz
'x, y, z'
'-x, -y, -z'

loop_
_atom_site_label
_atom_site_type_symbol
_atom_site_fract_x
_atom_site_fract_y
_atom_site_fract_z
_atom_site_U_iso_or_equiv
_atom_site_adp_type
_atom_site_occupancy
_atom_site_symmetry_multiplicity
_atom_site_calc_flag
_atom_site_refinement_flags
C1 C 1.4266(9) 0.6745(6) 0.8228(5) 0.0404(17) Uani 1 1 d .
C2 C 1.3088(8) 0.5652(6) 0.7844(5) 0.0348(15) Uani 1 1 d .
H2 H 1.2815 0.5402 0.7171 0.042 Uiso 1 1 calc R
C3 C 1.2315(9) 0.4927(6) 0.8492(4) 0.0343(15) Uani 1 1 d .
C4 C 1.2767(9) 0.5344(6) 0.9490(4) 0.0339(15) Uani 1 1 d .
C5 C 1.3992(8) 0.6432(6) 0.9884(5) 0.0378(16) Uani 1 1 d .
H5 H 1.4298 0.6672 1.0560 0.045 Uiso 1 1 calc R
C6 C 1.4738(9) 0.7142(6) 0.9239(5) 0.0447(18) Uani 1 1 d .
H6 H 1.5554 0.7885 0.9473 0.054 Uiso 1 1 calc R
C7 C 1.1062(8) 0.3763(5) 0.8402(4) 0.0308(15) Uani 1 1 d .
C8 C 1.0856(8) 0.3527(6) 0.9331(4) 0.0339(15) Uani 1 1 d .
C9 C 0.9874(9) 0.2505(6) 0.9746(5) 0.0369(16) Uani 1 1 d .
C10 C 0.8532(11) 0.1577(6) 0.9156(5) 0.0490(19) Uani 1 1 d .
H10 H 0.8253 0.1585 0.8468 0.059 Uiso 1 1 calc R
C11 C 0.7601(11) 0.0640(7) 0.9575(6) 0.060(2) Uani 1 1 d .
H11 H 0.6692 0.0037 0.9154 0.072 Uiso 1 1 calc R
C12 C 0.7943(11) 0.0552(7) 1.0565(6) 0.055(2) Uani 1 1 d .
H12 H 0.7301 -0.0092 1.0831 0.066 Uiso 1 1 calc R
C13 C 0.9324(11) 0.1487(8) 1.1171(6) 0.063(2) Uani 1 1 d .
H13 H 0.9602 0.1456 1.1857 0.075 Uiso 1 1 calc R
C14 C 1.0281(10) 0.2451(7) 1.0786(5) 0.0466(18) Uani 1 1 d .
H14 H 1.1183 0.3058 1.1207 0.056 Uiso 1 1 calc R
C15 C 0.9496(10) 0.3376(6) 0.6605(5) 0.0394(17) Uani 1 1 d .
C16 C 0.7840(10) 0.4053(6) 0.6541(5) 0.0482(19) Uani 1 1 d .
C17 C 0.6935(14) 0.3932(11) 0.7406(7) 0.112(4) Uani 1 1 d .
H17A H 0.6568 0.3086 0.7497 0.168 Uiso 1 1 calc R
H17B H 0.5828 0.4300 0.7271 0.168 Uiso 1 1 calc R
H17C H 0.7835 0.4334 0.7999 0.168 Uiso 1 1 calc R
C18 C 0.8446(13) 0.5355(8) 0.6375(8) 0.098(3) Uani 1 1 d .
H18A H 0.7398 0.5767 0.6333 0.148 Uiso 1 1 calc R
H18B H 0.8836 0.5402 0.5766 0.148 Uiso 1 1 calc R
H18C H 0.9494 0.5733 0.6919 0.148 Uiso 1 1 calc R
C19 C 0.6276(14) 0.3451(10) 0.5612(8) 0.126(5) Uani 1 1 d .
H19A H 0.5862 0.2609 0.5701 0.189 Uiso 1 1 calc R
H19B H 0.6780 0.3510 0.5039 0.189 Uiso 1 1 calc R
H19C H 0.5214 0.3859 0.5519 0.189 Uiso 1 1 calc R
C20 C 1.1390(10) 0.1972(6) 0.7492(5) 0.0375(16) Uani 1 1 d .
C21 C 1.0392(10) 0.0870(5) 0.6828(4) 0.0372(16) Uani 1 1 d .
C22 C 0.8415(10) 0.0563(6) 0.6466(5) 0.0427(17) Uani 1 1 d .
H22 H 0.7661 0.1090 0.6614 0.051 Uiso 1 1 calc R
C23 C 0.7571(11) -0.0508(7) 0.5892(5) 0.054(2) Uani 1 1 d .
H23 H 0.6251 -0.0706 0.5655 0.065 Uiso 1 1 calc R
C24 C 0.8677(13) -0.1290(6) 0.5667(5) 0.057(2) Uani 1 1 d .
H24 H 0.8108 -0.2014 0.5275 0.068 Uiso 1 1 calc R
C25 C 1.0629(13) -0.0999(7) 0.6026(5) 0.058(2) Uani 1 1 d .
H25 H 1.1371 -0.1533 0.5878 0.069 Uiso 1 1 calc R
C26 C 1.1500(11) 0.0073(6) 0.6602(5) 0.0456(18) Uani 1 1 d .
H26 H 1.2821 0.0263 0.6837 0.055 Uiso 1 1 calc R
N1 N 1.0370(7) 0.2943(4) 0.7527(3) 0.0302(12) Uani 1 1 d .
O1 O 1.1899(6) 0.4501(4) 1.0012(3) 0.0346(10) Uani 1 1 d .
O2 O 1.0072(8) 0.3165(4) 0.5893(3) 0.0577(14) Uani 1 1 d .
O3 O 1.2926(7) 0.2018(4) 0.8071(4) 0.0553(14) Uani 1 1 d .
Br1 Br 1.53115(11) 0.77683(7) 0.73714(6) 0.0609(4) Uani 1 1 d .

loop_
_atom_site_aniso_label
_atom_site_aniso_U_11
_atom_site_aniso_U_22
_atom_site_aniso_U_33
_atom_site_aniso_U_23
_atom_site_aniso_U_13
_atom_site_aniso_U_12
C1 0.035(4) 0.040(4) 0.044(4) 0.007(3) 0.007(3) 0.007(3)
C2 0.034(4) 0.038(4) 0.031(3) 0.001(3) 0.006(3) 0.006(3)
C3 0.038(4) 0.031(4) 0.033(4) -0.003(3) 0.005(3) 0.009(3)
C4 0.035(4) 0.031(4) 0.035(4) -0.004(3) 0.007(3) 0.009(3)
C5 0.031(4) 0.039(4) 0.042(4) -0.008(3) 0.003(3) 0.013(3)
C6 0.035(4) 0.033(4) 0.061(5) -0.007(4) 0.004(3) 0.008(3)
C7 0.030(4) 0.023(3) 0.035(4) -0.003(3) 0.003(3) 0.001(3)
C8 0.034(4) 0.032(4) 0.033(4) -0.001(3) 0.005(3) 0.004(3)
C9 0.038(4) 0.038(4) 0.039(4) 0.001(3) 0.013(3) 0.012(3)
C10 0.068(5) 0.039(4) 0.040(4) 0.001(3) 0.021(4) 0.002(4)
C11 0.064(5) 0.042(5) 0.076(6) 0.002(4) 0.030(5) -0.001(4)
C12 0.065(5) 0.062(6) 0.050(5) 0.020(4) 0.024(4) 0.031(5)
C13 0.061(5) 0.085(7) 0.050(5) 0.032(5) 0.020(4) 0.022(5)
C14 0.043(4) 0.054(5) 0.041(4) 0.009(4) 0.004(3) 0.013(4)
C15 0.053(4) 0.030(4) 0.029(4) -0.006(3) 0.004(3) 0.000(3)
C16 0.054(5) 0.046(5) 0.038(4) 0.002(3) -0.003(3) 0.014(4)
C17 0.095(7) 0.191(12) 0.094(7) 0.048(8) 0.048(6) 0.099(8)
C18 0.083(7) 0.053(6) 0.167(10) 0.030(6) 0.027(7) 0.038(5)
C19 0.093(8) 0.105(9) 0.134(9) -0.050(7) -0.063(7) 0.043(7)
C20 0.048(4) 0.027(4) 0.041(4) 0.005(3) 0.017(3) 0.005(3)
C21 0.054(5) 0.024(4) 0.031(3) 0.001(3) 0.010(3) 0.002(3)
C22 0.050(5) 0.032(4) 0.042(4) 0.000(3) 0.014(3) -0.007(3)
C23 0.061(5) 0.039(5) 0.047(4) 0.002(4) 0.009(4) -0.019(4)
C24 0.101(7) 0.026(4) 0.042(4) 0.001(3) 0.024(5) 0.004(5)
C25 0.096(7) 0.044(5) 0.042(4) 0.001(4) 0.025(4) 0.027(5)
C26 0.063(5) 0.043(5) 0.038(4) 0.005(3) 0.019(4) 0.021(4)
N1 0.039(3) 0.027(3) 0.024(3) -0.002(2) 0.005(2) 0.009(2)
O1 0.037(3) 0.035(3) 0.029(2) -0.003(2) 0.006(2) 0.005(2)
O2 0.101(4) 0.048(3) 0.033(3) 0.007(2) 0.025(3) 0.026(3)
O3 0.043(3) 0.047(3) 0.064(3) -0.015(3) -0.011(3) 0.018(2)
Br1 0.0608(6) 0.0529(6) 0.0633(6) 0.0197(4) 0.0129(4) -0.0022(4)

loop_
_atom_type_symbol
_atom_type_description
_atom_type_scat_dispersion_real
_atom_type_scat_dispersion_imag
_atom_type_scat_source
C C 0.0033 0.0016 'International Tables Vol C Tables 4.2.6.8 and 6.1.1.4'
H H 0.0000 0.0000 'International Tables Vol C Tables 4.2.6.8 and 6.1.1.4'
N N 0.0061 0.0033 'International Tables Vol C Tables 4.2.6.8 and 6.1.1.4'
O O 0.0106 0.0060 'International Tables Vol C Tables 4.2.6.8 and 6.1.1.4'
Br Br -0.2901 2.4595 'International Tables Vol C Tables 4.2.6.8 and 6.1.1.4'

loop_
_geom_angle_atom_site_label_1
_geom_angle_atom_site_label_2
_geom_angle_atom_site_label_3
_geom_angle
C2 C1 C6 122.7(6)
C2 C1 Br1 119.4(5)
C6 C1 Br1 117.9(5)
C1 C2 C3 118.0(6)
C1 C2 H2 121.0
C3 C2 H2 121.0
C4 C3 C2 118.7(6)
C4 C3 C7 105.7(5)
C2 C3 C7 135.6(6)
O1 C4 C5 126.3(6)
O1 C4 C3 110.2(5)
C5 C4 C3 123.4(6)
C6 C5 C4 117.4(6)
C6 C5 H5 121.3
C4 C5 H5 121.3
C5 C6 C1 119.7(6)
C5 C6 H6 120.1
C1 C6 H6 120.1
C8 C7 N1 126.4(6)
C8 C7 C3 107.5(5)
N1 C7 C3 125.7(5)
C7 C8 O1 109.4(5)
C7 C8 C9 134.8(6)
O1 C8 C9 115.7(5)
C10 C9 C14 118.0(6)
C10 C9 C8 122.3(6)
C14 C9 C8 119.7(6)
C11 C10 C9 120.7(7)
C11 C10 H10 119.6
C9 C10 H10 119.6
C12 C11 C10 123.3(8)
C12 C11 H11 118.3
C10 C11 H11 118.3
C11 C12 C13 116.3(7)
C11 C12 H12 121.9
C13 C12 H12 121.9
C14 C13 C12 122.5(7)
C14 C13 H13 118.8
C12 C13 H13 118.8
C13 C14 C9 119.2(7)
C13 C14 H14 120.4
C9 C14 H14 120.4
O2 C15 N1 117.9(6)
O2 C15 C16 122.1(6)
N1 C15 C16 120.0(6)
C18 C16 C17 111.4(8)
C18 C16 C15 110.2(6)
C17 C16 C15 114.9(6)
C18 C16 C19 107.9(7)
C17 C16 C19 106.2(8)
C15 C16 C19 105.7(6)
C16 C17 H17A 109.5
C16 C17 H17B 109.5
H17A C17 H17B 109.5
C16 C17 H17C 109.5
H17A C17 H17C 109.5
H17B C17 H17C 109.5
C16 C18 H18A 109.5
C16 C18 H18B 109.5
H18A C18 H18B 109.5
C16 C18 H18C 109.5
H18A C18 H18C 109.5
H18B C18 H18C 109.5
C16 C19 H19A 109.5
C16 C19 H19B 109.5
H19A C19 H19B 109.5
C16 C19 H19C 109.5
H19A C19 H19C 109.5
H19B C19 H19C 109.5
O3 C20 N1 120.0(6)
O3 C20 C21 121.9(6)
N1 C20 C21 117.6(5)
C26 C21 C22 119.0(6)
C26 C21 C20 117.3(6)
C22 C21 C20 123.6(6)
C23 C22 C21 120.6(7)
C23 C22 H22 119.7
C21 C22 H22 119.7
C22 C23 C24 120.1(7)
C22 C23 H23 120.0
C24 C23 H23 120.0
C23 C24 C25 119.7(7)
C23 C24 H24 120.1
C25 C24 H24 120.1
C24 C25 C26 121.0(7)
C24 C25 H25 119.5
C26 C25 H25 119.5
C25 C26 C21 119.6(7)
C25 C26 H26 120.2
C21 C26 H26 120.2
C7 N1 C15 119.7(5)
C7 N1 C20 115.1(4)
C15 N1 C20 117.9(5)
C4 O1 C8 107.1(4)

loop_
_geom_bond_atom_site_label_1
_geom_bond_atom_site_label_2
_geom_bond_distance
C1 C2 1.372(9)
C1 C6 1.400(9)
C1 Br1 1.890(7)
C2 C3 1.393(8)
C2 H2 0.9300
C3 C4 1.391(8)
C3 C7 1.439(8)
C4 O1 1.375(7)
C4 C5 1.383(8)
C5 C6 1.372(9)
C5 H5 0.9300
C6 H6 0.9300
C7 C8 1.370(8)
C7 N1 1.426(7)
C8 O1 1.395(7)
C8 C9 1.459(8)
C9 C10 1.380(9)
C9 C14 1.411(9)
C10 C11 1.377(9)
C10 H10 0.9300
C11 C12 1.351(10)
C11 H11 0.9300
C12 C13 1.407(11)
C12 H12 0.9300
C13 C14 1.382(10)
C13 H13 0.9300
C14 H14 0.9300
C15 O2 1.203(7)
C15 N1 1.432(7)
C15 C16 1.535(10)
C16 C18 1.490(11)
C16 C17 1.514(11)
C16 C19 1.543(10)
C17 H17A 0.9600
C17 H17B 0.9600
C17 H17C 0.9600
C18 H18A 0.9600
C18 H18B 0.9600
C18 H18C 0.9600
C19 H19A 0.9600
C19 H19B 0.9600
C19 H19C 0.9600
C20 O3 1.209(7)
C20 N1 1.435(8)
C20 C21 1.476(8)
C21 C26 1.389(9)
C21 C22 1.394(9)
C22 C23 1.373(9)
C22 H22 0.9300
C23 C24 1.376(10)
C23 H23 0.9300
C24 C25 1.376(10)
C24 H24 0.9300
C25 C26 1.378(10)
C25 H25 0.9300
C26 H26 0.9300
